data_1536612
loop_
_publ_author_name
'Kim Kee-Chan'
'Gaunt, A.'
'Pope, M.T.'

_publ_section_title
;
 New heteropolytungstates incorporating dioxouranium(VI). Derivatives of
 alpha-(Si W9 O34)(10-), alpha-(As W9 O33)(9-), gamma-(Si W10 O36)(8-) and
 (As4 W40 O140)(28-)
;
_journal_name_full 'Journal of Cluster Science'
_journal_page_first 423
_journal_page_last 436
_journal_volume 13
_journal_year 2002
_chemical_formula_sum 'C12.05 As4 N35.95 Na O179 U3 W41'
_chemical_name_systematic
;
(C (N H2)3)18 (Na (U O2)3 (O H) (H2 O)6 (As4 W40 O140 (W O))) (H2 O)25
;
_space_group_IT_number 43
_symmetry_space_group_name_Hall 'F 2 -2d'
_symmetry_space_group_name_H-M 'F d d 2'
_cell_angle_alpha 90
_cell_angle_beta 90
_cell_angle_gamma 90
_cell_formula_units_Z 16
_cell_length_a 54.848
_cell_length_b 80.809
_cell_length_c 20.2874
_cell_volume 89918.058
_citation_journal_id_ASTM JCSCEB
_cod_data_source_file KimKee-Chan_JCSCEB_2002_777.cif
_cod_data_source_block As4C12.05N35.95Na1O179U3W41
_cod_original_cell_volume 89918.05
_cod_original_formula_sum 'As4 C12.05 N35.95 Na1 O179 U3 W41'
_cod_database_code 1536612

loop_
_symmetry_equiv_pos_as_xyz
x,y,z
-x,-y,z
-x+1/4,y+1/4,z+1/4
x+3/4,-y+3/4,z+1/4
x,y+1/2,z+1/2
-x,-y+1/2,z+1/2
-x+1/4,y+3/4,z+3/4
x+3/4,-y+5/4,z+3/4
x+1/2,y,z+1/2
-x+1/2,-y,z+1/2
-x+3/4,y+1/4,z+3/4
x+5/4,-y+3/4,z+3/4
x+1/2,y+1/2,z
-x+1/2,-y+1/2,z
-x+3/4,y+3/4,z+1/4
x+5/4,-y+5/4,z+1/4

loop_
_atom_site_label
_atom_site_type_symbol
_atom_site_fract_x
_atom_site_fract_y
_atom_site_fract_z
_atom_site_occupancy
_atom_site_U_iso_or_equiv
N22 N-3 0.527 0.0211 -0.6789 0.5 0.0
C6 C+4 0.2942 0.2101 -0.1317 1 0.0
O136 O-2 0.3919 -0.0387 -0.3346 1 0.0
O173 O-2 0.3875 -0.073 -0.231 1 0.0
C9 C+4 0.2917 0.1376 0.3815 0.7 0.0
O31 O-2 0.4461 0.0376 0.0472 1 0.0
W42 W+6 0.32239 0.04154 -0.1631 0.4 0.0
N8 N-3 0.2496 0.172 0.098 1 0.0
O123 O-2 0.2895 0.0016 -0.3667 1 0.0
O145 O-2 0.3825 0.0369 -0.2637 1 0.0
O34 O-2 0.3697 0.0065 0.0983 1 0.0
O23 O-2 0.3533 0.0741 -0.0925 1 0.0
O65 O-2 0.2991 0.1099 0.0578 1 0.0
O98 O-2 0.3848 0.1123 -0.4899 1 0.0
O7 O-2 0.414 0.1258 -0.3183 1 0.0
O67 O-2 0.2898 0.1703 -0.006 1 0.0
N28 N-3 0.2508 0.0834 -0.1914 0.6 0.0
O37 O-2 0.3399 0.015 0.1948 1 0.0
O46 O-2 0.4224 0.0397 0.4 1 0.0
O142 O-2 0.4182 0.0258 -0.3553 1 0.0
N12 N-3 0.3594 0.0886 0.3969 1 0.0
N33 N-3 0.2926 -0.0444 0.2068 0.75 0.0
C11 C+4 0.2849 -0.0552 0.1506 0.45 0.0
O154 O-2 0.3026 0.0894 -0.0622 1 0.0
C5 C+4 0.3913 0.1443 0.3518 1 0.0
W33 W+6 0.34118 -0.01202 -0.07377 1 0.0
O2 O-2 0.3712 0.0374 0.1691 1 0.0
N43 N-3 0.4974 -0.0057 -0.537 0.2 0.0
W21 W+6 0.40255 0.14707 -0.24585 1 0.0
N2 N-3 0.368 -0.0501 0.1984 1 0.0
O163 O-2 0.4598 0.0427 -0.3337 1 0.0
O24 O-2 0.3189 0.0875 -0.1905 1 0.0
O174 O-2 0.4595 0.1116 0.1038 1 0.0
O26 O-2 0.4258 -0.012 0.2786 1 0.0
W1 W+6 0.41944 0.003484 0.22415 1 0.0
N23 N-3 0.4843 0.0249 -0.697 0.5 0.0
N48 N-3 0.2451 0.0583 -0.0611 0.5 0.0
N20 N-3 0.396 -0.0751 -0.0758 1 0.0
O153 O-2 0.3453 0.0397 -0.0937 1 0.0
O116 O-2 0.3124 -0.0233 -0.4386 1 0.0
O55 O-2 0.4491 0.0659 0.1102 1 0.0
O76 O-2 0.3871 0.1858 0.1591 1 0.0
W36 W+6 0.39529 0.01841 -0.31243 1 0.0
N7 N-3 0.24 0.1585 0.1911 1 0.0
O50 O-2 0.4335 0.0795 0.227 1 0.0
O77 O-2 0.3978 0.1679 0.0444 1 0.0
O48 O-2 0.4249 0.0223 0.2813 1 0.0
O44 O-2 0.3691 0.0689 0.2333 1 0.0
O172 O-2 0.2748 0.0407 0.1592 1 0.0
O15 O-2 0.4804 0.0874 0.0398 1 0.0
O4 O-2 0.325 0.1354 0.1178 1 0.0
O82 O-2 0.4182 0.1214 0.1721 1 0.0
O62 O-2 0.2581 0.1176 0.1355 1 0.0
N6 N-3 0.3893 0.0215 0.4782 1 0.0
As3 As+3 0.40046 0.10561 -0.3134 1 0.0
O156 O-2 0.2799 0.1614 -0.227 1 0.0
N11 N-3 0.36 0.06 0.4303 1 0.0
O60 O-2 0.3029 0.1137 0.1919 1 0.0
O73 O-2 0.3305 0.1801 -0.0551 1 0.0
N25 N-3 0.315 0.1427 0.3811 0.7 0.0
W29 W+6 0.33806 0.03098 -0.39015 1 0.0
C7 C+4 0.3932 -0.0579 -0.0699 1 0.0
O108 O-2 0.4261 0.1265 -0.4609 1 0.0
O61 O-2 0.3473 0.1 0.1502 1 0.0
O58 O-2 0.3112 0.1689 0.1147 1 0.0
O52 O-2 0.4827 0.0678 0.2137 1 0.0
N32 N-3 0.2724 -0.0467 0.1044 0.45 0.0
O36 O-2 0.3468 0.0138 0.3344 1 0.0
O130 O-2 0.3066 -0.0085 -0.0692 1 0.0
O59 O-2 0.3416 0.1074 0.2853 1 0.0
N10 N-3 0.3328 0.0765 0.3603 1 0.0
W22 W+6 0.36174 0.12569 -0.44985 1 0.0
W18 W+6 0.39432 0.12971 0.13039 1 0.0
N47 N-3 0.2022 0.0592 -0.0752 0.5 0.0
W41 W+6 0.32193 0.10638 -0.02299 0.6 0.0
N39 N-3 0.2864 0.1273 -0.4191 0.4 0.0
W24 W+6 0.34428 0.09041 -0.37557 1 0.0
O29 O-2 0.4834 0.0161 0.0886 1 0.0
N38 N-3 0.2671 0.1366 -0.3221 0.4 0.0
N3 N-3 0.3559 -0.0261 0.1448 1 0.0
O138 O-2 0.3537 -0.016 -0.3587 1 0.0
O80 O-2 0.4127 0.1373 0.052 1 0.0
W16 W+6 0.37602 0.16934 0.12087 1 0.0
O30 O-2 0.4374 0.0042 0.0608 1 0.0
O104 O-2 0.3686 0.0804 -0.4229 1 0.0
O84 O-2 0.3686 0.1274 0.192 1 0.0
W39 W+6 0.37034 0.05943 -0.26566 1 0.0
O125 O-2 0.2947 0.0373 -0.2456 1 0.0
W17 W+6 0.39592 0.14995 -0.01614 1 0.0
N19 N-3 0.4006 -0.0507 -0.0147 1 0.0
W13 W+6 0.31916 0.178734 0.03254 1 0.0
O100 O-2 0.3279 0.1053 -0.3179 1 0.0
N26 N-3 0.2764 0.1376 0.3295 0.7 0.0
W12 W+6 0.28662 0.12487 0.12037 1 0.0
O112 O-2 0.4822 0.0819 -0.3946 1 0.0
O57 O-2 0.3282 0.1391 0.2448 1 0.0
W25 W+6 0.41923 0.10554 -0.49769 1 0.0
O33 O-2 0.4085 -0.0083 0.1505 1 0.0
N50 N-3 0.3343 -0.0589 -0.4422 0.5 0.0
O115 O-2 0.4499 0.0833 -0.2913 1 0.0
O171 O-2 0.3487 0.1822 0.344 1 0.0
W26 W+6 0.40168 0.07009 -0.42334 1 0.0
C14 C+4 0.2591 0.0694 -0.4819 0.4 0.0
O71 O-2 0.2977 0.1262 -0.0517 1 0.0
W14 W+6 0.288 0.14783 -0.03713 1 0.0
O149 O-2 0.3445 0.1102 -0.0895 1 0.0
O150 O-2 0.3891 0.066 -0.2034 1 0.0
W9 W+6 0.45301 0.060901 0.19484 1 0.0
O126 O-2 0.312 -0.0513 -0.2237 1 0.0
O54 O-2 0.4592 0.0388 0.1714 1 0.0
As1 As+3 0.39959 0.04309 0.1314 1 0.0
O74 O-2 0.3709 0.1621 -0.0616 1 0.0
W7 W+6 0.4179 0.04352 0.31528 1 0.0
O140 O-2 0.4118 0.0126 -0.2314 1 0.0
O75 O-2 0.3481 0.1396 -0.1326 1 0.0
O124 O-2 0.2797 0.0066 -0.234 1 0.0
O103 O-2 0.3412 0.1058 -0.4453 1 0.0
N1 N-3 0.3576 -0.0512 0.091 1 0.0
O22 O-2 0.2994 0.0576 -0.1303 1 0.0
W20 W+6 0.45448 0.12751 -0.2871 1 0.0
O91 O-2 0.4495 0.1124 -0.2277 1 0.0
O111 O-2 0.3948 0.0642 -0.3388 1 0.0
N9 N-3 0.2104 0.1739 0.1379 1 0.0
O42 O-2 0.3188 0.07 0.2056 1 0.0
O92 O-2 0.3978 0.165 -0.2007 1 0.0
W15 W+6 0.34065 0.16028 -0.10824 1 0.0
As4 As+3 0.34133 0.01356 -0.2238 1 0.0
C15 C+4 0.5214 -0.0074 -0.5266 0.4 0.0
O47 O-2 0.4041 0.0654 0.3196 1 0.0
W8 W+6 0.40021 0.07871 0.24117 1 0.0
O170 O-2 0.3718 0.2081 0.2538 1 0.0
U1 U+6 0.46317 0.061571 0.00064 1 0.0
O159 O-2 0.2342 0.1216 0.2747 1 0.0
N36 N-3 0.4293 -0.0688 -0.2692 0.3 0.0
C8 C+4 0.507 0.0217 -0.7181 0.5 0.0
O3 O-2 0.4127 0.0526 0.2034 1 0.0
N31 N-3 0.2983 -0.069 0.1403 0.45 0.0
O141 O-2 0.3837 0.0187 -0.1282 1 0.0
Na1 Na+1 0.3982 0.07442 -0.092 1 0.0
O175 O-2 0.3205 -0.0604 -0.0531 1 0.0
O151 O-2 0.3436 0.0547 -0.2142 1 0.0
O148 O-2 0.3908 0.1014 -0.123 1 0.0
O10 O-2 0.3273 0.0129 -0.302 1 0.0
W37 W+6 0.37035 0.088611 0.08274 1 0.0
O110 O-2 0.4357 0.0701 -0.4099 1 0.0
C4 C+4 0.3492 0.0773 0.4034 1 0.0
O66 O-2 0.3093 0.1998 0.0441 1 0.0
O96 O-2 0.3487 0.1363 -0.5132 1 0.0
O21 O-2 0.4656 0.1079 -0.0967 1 0.0
O167 O-2 0.4492 0.0416 -0.4963 1 0.0
N41 N-3 0.2834 0.0662 -0.4897 0.4 0.0
N49 N-3 0.3199 -0.0838 -0.4956 0.5 0.0
O146 O-2 0.3883 0.0819 0.0163 1 0.0
O14 O-2 0.4357 0.0701 -0.0238 1 0.0
O81 O-2 0.3833 0.1307 -0.0537 1 0.0
O11 O-2 0.3289 -0.004 -0.183 1 0.0
N37 N-3 0.2749 0.1073 -0.3355 0.4 0.0
O51 O-2 0.3934 0.0847 0.1539 1 0.0
O135 O-2 0.3493 0.0077 -0.0538 1 0.0
O72 O-2 0.3452 0.1719 -0.1791 1 0.0
N16 N-3 0.3174 0.2104 -0.1159 1 0.0
O6 O-2 0.3655 0.1446 0.066 1 0.0
O40 O-2 0.328 0.0414 0.1319 1 0.0
N35 N-3 0.4491 -0.054 -0.3542 0.3 0.0
O28 O-2 0.3854 0.0083 0.2465 1 0.0
W30 W+6 0.28671 0.02084 -0.30784 1 0.0
O117 O-2 0.33 0.0082 -0.4276 1 0.0
O93 O-2 0.4078 0.1577 -0.3315 1 0.0
N34 N-3 0.4415 -0.0403 -0.2507 0.3 0.0
O89 O-2 0.4829 0.1339 -0.2708 1 0.0
O132 O-2 0.3457 -0.0233 -0.0014 1 0.0
O121 O-2 0.347 0.0475 -0.3372 1 0.0
O79 O-2 0.4205 0.1545 -0.0622 1 0.0
As2 As+3 0.34054 0.13439 0.0409 1 0.0
O165 O-2 0.4919 0.0381 -0.5781 1 0.0
W2 W+6 0.45374 0.021888 0.10661 1 0.0
O164 O-2 0.3614 -0.0262 0.3061 1 0.0
O43 O-2 0.3388 0.0412 0.2594 1 0.0
W31 W+6 0.32038 -0.03109 -0.21339 1 0.0
N45 N-3 0.5304 -0.0071 -0.4574 0.4 0.0
O9 O-2 0.4143 0.096 -0.3868 1 0.0
O27 O-2 0.4502 0.0063 0.1844 1 0.0
O20 O-2 0.4767 0.0595 -0.2227 1 0.0
C3 C+4 0.2333 0.1676 0.1402 1 0.0
O32 O-2 0.3988 -0.0165 0.0219 1 0.0
O155 O-2 0.4289 0.0439 -0.189 1 0.0
O157 O-2 0.3492 -0.0675 -0.3114 1 0.0
W34 W+6 0.37799 -0.02154 -0.2999 1 0.0
O25 O-2 0.3178 0.0602 0.0052 1 0.0
O85 O-2 0.3817 0.1118 0.0841 1 0.0
O35 O-2 0.3958 0.0174 0.0005 1 0.0
O166 O-2 0.293 0.0765 0.0957 1 0.0
N14 N-3 0.4007 0.1502 0.4018 1 0.0
N21 N-3 0.3872 -0.0514 -0.1339 1 0.0
O83 O-2 0.3955 0.1529 0.1587 1 0.0
O179 O-2 0.3001 0.1514 -0.4215 1 0.0
O176 O-2 0.283 0.0683 -0.2964 1 0.0
N5 N-3 0.4036 -0.0002 0.4106 1 0.0
C1 C+4 0.3593 -0.0427 0.1455 1 0.0
O94 O-2 0.371 0.1417 -0.2788 1 0.0
W4 W+6 0.36086 0.02307 0.2668 1 0.0
N17 N-3 0.2859 0.2227 -0.1618 1 0.0
O49 O-2 0.3948 0.0967 0.2802 1 0.0
N42 N-3 0.2439 0.0537 -0.453 0.4 0.0
C12 C+4 0.4386 -0.0527 -0.2945 0.3 0.0
O144 O-2 0.3695 0.0211 -0.3756 1 0.0
W11 W+6 0.33742 0.116366 0.20786 1 0.0
N51 N-3 0.2998 -0.0727 -0.3987 0.5 0.0
O122 O-2 0.2583 0.0271 -0.3265 1 0.0
O120 O-2 0.3035 0.0331 -0.3766 1 0.0
O127 O-2 0.2904 -0.0226 -0.1834 1 0.0
N53 N-3 0.3076 -0.0304 0.3013 0.3 0.0
O78 O-2 0.3494 0.1629 0.1782 1 0.0
O17 O-2 0.4797 0.0735 -0.0918 1 0.0
O38 O-2 0.3846 0.0362 0.3061 1 0.0
O87 O-2 0.4484 0.144 -0.3636 1 0.0
O1 O-2 0.4141 0.0234 0.1386 1 0.0
O177 O-2 0.216 0.1416 0.0016 1 0.0
C13 C+4 0.2776 0.1234 -0.3514 0.4 0.0
O147 O-2 0.3425 0.0928 0.0288 1 0.0
O56 O-2 0.3074 0.1706 0.2543 1 0.0
W32 W+6 0.28894 0.00031 -0.14537 1 0.0
N15 N-3 0.3736 0.1525 0.3177 1 0.0
W35 W+6 0.39676 -0.00121 -0.16401 1 0.0
O137 O-2 0.3991 -0.0202 -0.2258 1 0.0
O161 O-2 0.2884 0.2029 0.1775 1 0.0
W10 W+6 0.31698 0.156423 0.19263 1 0.0
W6 W+6 0.34294 0.058 0.19076 1 0.0
W38 W+6 0.37235 0.11831 -0.13208 1 0.0
O152 O-2 0.3894 0.047 -0.058 1 0.0
O118 O-2 0.3121 -0.0216 -0.2971 1 0.0
O105 O-2 0.3561 0.0795 -0.2965 1 0.0
N24 N-3 0.5072 0.0098 -0.775 0.5 0.0
O128 O-2 0.3532 -0.0306 -0.2458 1 0.0
O102 O-2 0.3203 0.0785 -0.3959 1 0.0
O19 O-2 0.4344 0.0804 -0.156 1 0.0
U2 U+6 0.46423 0.086908 -0.18387 1 0.0
N18 N-3 0.2814 0.1965 -0.1214 1 0.0
O168 O-2 0.404 -0.0345 0.3854 1 0.0
O18 O-2 0.4937 0.0929 -0.2096 1 0.0
O88 O-2 0.385 0.141 -0.4221 1 0.0
O45 O-2 0.356 0.0682 0.1135 1 0.0
N4 N-3 0.3791 -0.0066 0.5048 1 0.0
O134 O-2 0.3714 -0.0129 -0.1194 1 0.0
U3 U+6 0.32586 0.06585 -0.11304 0.6 0.0
U4 U+6 0.32564 0.08176 -0.0731 0.4 0.0
O8 O-2 0.3715 0.1114 -0.3546 1 0.0
O95 O-2 0.3959 0.1311 -0.1797 1 0.0
O119 O-2 0.3418 0.0395 -0.4702 1 0.0
W28 W+6 0.3199 -0.00953 -0.37606 1 0.0
O16 O-2 0.4566 0.0416 -0.0843 1 0.0
W40 W+6 0.37163 0.03043 -0.05207 1 0.0
N40 N-3 0.2467 0.0808 -0.5179 0.4 0.0
N13 N-3 0.3947 0.1292 0.3276 1 0.0
N52 N-3 0.3092 -0.0603 0.2977 0.3 0.0
O86 O-2 0.426 0.1614 -0.4597 1 0.0
O63 O-2 0.2875 0.1441 0.1795 1 0.0
O106 O-2 0.4239 0.1094 -0.578 1 0.0
O69 O-2 0.2623 0.1462 -0.0759 1 0.0
O162 O-2 0.4672 0.1425 -0.1112 1 0.0
O131 O-2 0.3004 0.0213 -0.1268 1 0.0
O160 O-2 0.29 0.1165 -0.1802 1 0.0
O99 O-2 0.3204 0.1366 -0.2552 1 0.0
C2 C+4 0.3896 0.0037 0.4622 1 0.0
O143 O-2 0.3977 -0.0036 -0.34 1 0.0
W27 W+6 0.45427 0.08864 -0.37695 1 0.0
N27 N-3 0.2784 0.1388 0.4457 0.7 0.0
W19 W+6 0.41994 0.14554 -0.40537 1 0.0
C18 C+4 0.3027 -0.0452 0.2751 0.3 0.0
O39 O-2 0.3204 0.0106 0.0752 1 0.0
O64 O-2 0.2815 0.1405 0.0497 1 0.0
O169 O-2 0.3068 0.103 -0.5562 1 0.0
O107 O-2 0.4079 0.0835 -0.5005 1 0.0
W3 W+6 0.40251 0.001702 0.06378 1 0.0
O114 O-2 0.4603 0.1116 -0.3542 1 0.0
O178 O-2 0.4341 -0.0202 -0.4207 1 0.0
O70 O-2 0.3069 0.1559 -0.1128 1 0.0
W23 W+6 0.34454 0.12646 -0.2907 1 0.0
O12 O-2 0.3689 0.003 -0.2463 1 0.0
N29 N-3 0.2466 0.0539 -0.2052 0.6 0.0
O53 O-2 0.4481 0.0514 0.2889 1 0.0
N30 N-3 0.24 0.0715 -0.297 0.6 0.0
N46 N-3 0.2212 0.0337 -0.042 0.5 0.0
O101 O-2 0.357 0.1145 -0.2159 1 0.0
O129 O-2 0.2591 -0.0007 -0.1112 1 0.0
O90 O-2 0.4363 0.145 -0.2372 1 0.0
C17 C+4 0.3174 -0.0707 -0.4546 0.5 0.0
C16 C+4 0.2216 0.0491 -0.0675 0.5 0.0
O113 O-2 0.449 0.0977 -0.4709 1 0.0
O5 O-2 0.3258 0.1515 -0.0005 1 0.0
O109 O-2 0.3964 0.0517 -0.4644 1 0.0
O13 O-2 0.4908 0.053 0.022 1 0.0
O41 O-2 0.3575 0.0334 0.0354 1 0.0
O139 O-2 0.4208 -0.0049 -0.1158 1 0.0
O158 O-2 0.4282 0.1063 -0.0058 1 0.0
O133 O-2 0.3334 -0.0325 -0.1269 1 0.0
W5 W+6 0.34437 0.021813 0.1074 1 0.0
O97 O-2 0.3418 0.135 -0.3782 1 0.0
N44 N-3 0.5393 -0.0059 -0.5714 0.4 0.0
C10 C+4 0.2484 0.0696 -0.2276 0.6 0.0
O68 O-2 0.3516 0.1788 0.0663 1 0.0
